data_7703999
loop_
_publ_author_name
'Duan, Ruihuan'
'Lin, Hua'
'Wang, Yue'
'Zhou, Yuqiao'
'Wu, Liming'

_publ_section_title
;
 Non-centrosymmetric sulfides
 A<sub>2</sub>Ba<sub>6</sub>MnSn<sub>4</sub>S<sub>16</sub> (A = Li, Ag):
 syntheses, structures and properties.
;
_journal_issue 18
_journal_name_full 'Dalton transactions (Cambridge, England : 2003)'
_journal_page_first 5914
_journal_page_last 5920
_journal_paper_doi 10.1039/d0dt00894j
_journal_volume 49
_journal_year 2020
_chemical_formula_sum 'Ba6 Li2 Mn S16 Sn4'
_chemical_formula_weight 1880.58
_space_group_IT_number 220
_space_group_name_Hall 'I -4bd 2c 3'
_space_group_name_H-M_alt 'I -4 3 d'
_symmetry_cell_setting cubic
_symmetry_space_group_name_H-M 'I -4 3 d'
_atom_sites_solution_primary direct
_atom_sites_solution_secondary difmap
_audit_creation_method SHELXL-97
_audit_update_record
;
2018-12-10 deposited with the CCDC.	2020-04-07 downloaded from the CCDC.
;
_cell_angle_alpha 90.00
_cell_angle_beta 90.00
_cell_angle_gamma 90.00
_cell_formula_units_Z 4
_cell_length_a 14.6080(5)
_cell_length_b 14.6080(5)
_cell_length_c 14.6080(5)
_cell_measurement_reflns_used 5622
_cell_measurement_temperature 293(2)
_cell_measurement_theta_max 27.4045
_cell_measurement_theta_min 2.7888
_cell_volume 3117.25(18)
_computing_structure_refinement 'SHELXL-97 (Sheldrick, 1997)'
_computing_structure_solution 'SHELXS-97 (Sheldrick, 1990)'
_diffrn_ambient_temperature 293(2)
_diffrn_detector_area_resol_mean 28.5714
_diffrn_measured_fraction_theta_full 0.982
_diffrn_measured_fraction_theta_max 0.982
_diffrn_measurement_device_type Saturn724
_diffrn_measurement_method CCD_Profile_fitting
_diffrn_radiation_monochromator graphite
_diffrn_radiation_source 'fine-focus sealed tube'
_diffrn_radiation_type MoK\a
_diffrn_radiation_wavelength 0.71073
_diffrn_reflns_av_R_equivalents 0.0474
_diffrn_reflns_av_sigmaI/netI 0.0209
_diffrn_reflns_limit_h_max 18
_diffrn_reflns_limit_h_min -18
_diffrn_reflns_limit_k_max 11
_diffrn_reflns_limit_k_min -18
_diffrn_reflns_limit_l_max 18
_diffrn_reflns_limit_l_min -18
_diffrn_reflns_number 12316
_diffrn_reflns_theta_full 27.49
_diffrn_reflns_theta_max 27.49
_diffrn_reflns_theta_min 3.42
_exptl_absorpt_coefficient_mu 12.046
_exptl_absorpt_correction_T_max 1.0000
_exptl_absorpt_correction_T_min 0.6904
_exptl_absorpt_correction_type multi-scan
_exptl_crystal_colour Light-yellow
_exptl_crystal_density_diffrn 4.007
_exptl_crystal_density_method 'not measured'
_exptl_crystal_description Prism
_exptl_crystal_F_000 3292
_exptl_crystal_size_max 0.2000
_exptl_crystal_size_mid 0.2000
_exptl_crystal_size_min 0.2000
_refine_diff_density_max 0.314
_refine_diff_density_min -0.422
_refine_diff_density_rms 0.088
_refine_ls_abs_structure_details 'Flack H D (1983), Acta Cryst. A39, 876-881'
_refine_ls_abs_structure_Flack 0.04(2)
_refine_ls_extinction_coef 0.00064(2)
_refine_ls_extinction_expression Fc^*^=kFc[1+0.001xFc^2^\l^3^/sin(2\q)]^-1/4^
_refine_ls_extinction_method SHELXL
_refine_ls_goodness_of_fit_ref 1.014
_refine_ls_matrix_type full
_refine_ls_number_parameters 25
_refine_ls_number_reflns 593
_refine_ls_number_restraints 0
_refine_ls_restrained_S_all 1.014
_refine_ls_R_factor_all 0.0122
_refine_ls_R_factor_gt 0.0121
_refine_ls_shift/su_max 0.016
_refine_ls_shift/su_mean 0.003
_refine_ls_structure_factor_coef Fsqd
_refine_ls_weighting_details 'calc w=1/[\s^2^(Fo^2^)+(0.0143P)^2^+0.9092P] where P=(Fo^2^+2Fc^2^)/3'
_refine_ls_weighting_scheme calc
_refine_ls_wR_factor_gt 0.0279
_refine_ls_wR_factor_ref 0.0280
_reflns_number_gt 590
_reflns_number_total 593
_reflns_threshold_expression >2sigma(I)
_cod_data_source_file d0dt00894j2.cif
_cod_data_source_block a_CCDC1
_cod_depositor_comments
;
The following automatic conversions were performed:

data item '_exptl_absorpt_correction_type' value 'Multi-scan' was
changed to 'multi-scan' in accordance with the
/home/data/users/saulius/crontab/automatic-downloads/rss-feeds/RSC/lib/dictionaries/cif_core.dic
dictionary named 'cif_core.dic' version 2.4.2 last updated on
2011-04-26.

Automatic conversion script
Id: cif_fix_values 7556 2019-12-06 15:28:31Z antanas 

 Adding full bibliography for 7703998--7703999.cif.
;
_cod_original_cell_volume 3117.26(18)
_cod_original_sg_symbol_H-M I-43d
_cod_database_code 7703999

loop_
_symmetry_equiv_pos_as_xyz
'x, y, z'
'-x+1/2, -y, z+1/2'
'-x, y+1/2, -z+1/2'
'x+1/2, -y+1/2, -z'
'z, x, y'
'z+1/2, -x+1/2, -y'
'-z+1/2, -x, y+1/2'
'-z, x+1/2, -y+1/2'
'y, z, x'
'-y, z+1/2, -x+1/2'
'y+1/2, -z+1/2, -x'
'-y+1/2, -z, x+1/2'
'y+1/4, x+1/4, z+1/4'
'-y+1/4, -x+3/4, z+3/4'
'y+3/4, -x+1/4, -z+3/4'
'-y+3/4, x+3/4, -z+1/4'
'x+1/4, z+1/4, y+1/4'
'-x+3/4, z+3/4, -y+1/4'
'-x+1/4, -z+3/4, y+3/4'
'x+3/4, -z+1/4, -y+3/4'
'z+1/4, y+1/4, x+1/4'
'z+3/4, -y+1/4, -x+3/4'
'-z+3/4, y+3/4, -x+1/4'
'-z+1/4, -y+3/4, x+3/4'
'x+1/2, y+1/2, z+1/2'
'-x+1, -y+1/2, z+1'
'-x+1/2, y+1, -z+1'
'x+1, -y+1, -z+1/2'
'z+1/2, x+1/2, y+1/2'
'z+1, -x+1, -y+1/2'
'-z+1, -x+1/2, y+1'
'-z+1/2, x+1, -y+1'
'y+1/2, z+1/2, x+1/2'
'-y+1/2, z+1, -x+1'
'y+1, -z+1, -x+1/2'
'-y+1, -z+1/2, x+1'
'y+3/4, x+3/4, z+3/4'
'-y+3/4, -x+5/4, z+5/4'
'y+5/4, -x+3/4, -z+5/4'
'-y+5/4, x+5/4, -z+3/4'
'x+3/4, z+3/4, y+3/4'
'-x+5/4, z+5/4, -y+3/4'
'-x+3/4, -z+5/4, y+5/4'
'x+5/4, -z+3/4, -y+5/4'
'z+3/4, y+3/4, x+3/4'
'z+5/4, -y+3/4, -x+5/4'
'-z+5/4, y+5/4, -x+3/4'
'-z+3/4, -y+5/4, x+5/4'

loop_
_atom_site_label
_atom_site_type_symbol
_atom_site_fract_x
_atom_site_fract_y
_atom_site_fract_z
_atom_site_U_iso_or_equiv
_atom_site_adp_type
_atom_site_occupancy
_atom_site_symmetry_multiplicity
_atom_site_calc_flag
_atom_site_refinement_flags
_atom_site_disorder_assembly
_atom_site_disorder_group
Ba1 Ba 0.5000 0.2500 0.98502(2) 0.01744(9) Uani 1 2 d S . .
Sn1 Sn 0.477524(13) 0.522476(13) 1.022476(13) 0.01062(10) Uani 1 3 d S . .
S2 S 0.43313(5) 0.08150(5) 1.11305(5) 0.01366(18) Uani 1 1 d . . .
S1 S 0.36551(5) 0.13449(5) 0.86551(5) 0.0180(3) Uani 1 3 d S . .
Mn1 Mn 0.3750 0.0000 1.2500 0.0150(7) Uani 0.323(3) 4 d SP . 1
Li1 Li 0.3750 0.0000 1.2500 0.0150(7) Uani 0.68 4 d SP . 2

loop_
_atom_site_aniso_label
_atom_site_aniso_U_11
_atom_site_aniso_U_22
_atom_site_aniso_U_33
_atom_site_aniso_U_23
_atom_site_aniso_U_13
_atom_site_aniso_U_12
Ba1 0.02184(16) 0.01261(13) 0.01787(15) 0.000 0.000 -0.00174(11)
Sn1 0.01062(10) 0.01062(10) 0.01062(10) -0.00020(8) 0.00020(8) 0.00020(8)
S2 0.0153(4) 0.0116(4) 0.0140(4) -0.0017(3) 0.0042(3) -0.0006(3)
S1 0.0180(3) 0.0180(3) 0.0180(3) 0.0043(3) -0.0043(3) 0.0043(3)
Mn1 0.0222(14) 0.0115(9) 0.0115(9) 0.000 0.000 0.000
Li1 0.0222(14) 0.0115(9) 0.0115(9) 0.000 0.000 0.000

loop_
_atom_type_symbol
_atom_type_description
_atom_type_scat_dispersion_real
_atom_type_scat_dispersion_imag
_atom_type_scat_source
Li Li -0.0003 0.0001 'International Tables Vol C Tables 4.2.6.8 and 6.1.1.4'
S S 0.1246 0.1234 'International Tables Vol C Tables 4.2.6.8 and 6.1.1.4'
Mn Mn 0.3368 0.7283 'International Tables Vol C Tables 4.2.6.8 and 6.1.1.4'
Sn Sn -0.6537 1.4246 'International Tables Vol C Tables 4.2.6.8 and 6.1.1.4'
Ba Ba -0.3244 2.2819 'International Tables Vol C Tables 4.2.6.8 and 6.1.1.4'

loop_
_geom_angle_atom_site_label_1
_geom_angle_atom_site_label_2
_geom_angle_atom_site_label_3
_geom_angle
_geom_angle_site_symmetry_1
_geom_angle_site_symmetry_3
_geom_angle_publ_flag
S1 Ba1 S1 112.03(2) . 26_554 ?
S1 Ba1 S2 157.24(2) . 26_554 ?
S1 Ba1 S2 73.91(2) 26_554 26_554 ?
S1 Ba1 S2 73.91(2) . . ?
S1 Ba1 S2 157.24(2) 26_554 . ?
S2 Ba1 S2 109.54(3) 26_554 . ?
S1 Ba1 S2 87.62(2) . 32_645 ?
S1 Ba1 S2 73.23(2) 26_554 32_645 ?
S2 Ba1 S2 72.80(3) 26_554 32_645 ?
S2 Ba1 S2 129.52(2) . 32_645 ?
S1 Ba1 S2 73.23(2) . 6_456 ?
S1 Ba1 S2 87.62(2) 26_554 6_456 ?
S2 Ba1 S2 129.52(2) 26_554 6_456 ?
S2 Ba1 S2 72.80(3) . 6_456 ?
S2 Ba1 S2 145.65(3) 32_645 6_456 ?
S1 Ba1 S2 130.88(3) . 16_547 ?
S1 Ba1 S2 93.650(14) 26_554 16_547 ?
S2 Ba1 S2 68.251(10) 26_554 16_547 ?
S2 Ba1 S2 68.251(10) . 16_547 ?
S2 Ba1 S2 140.99(2) 32_645 16_547 ?
S2 Ba1 S2 66.57(2) 6_456 16_547 ?
S1 Ba1 S2 93.650(14) . 39_456 ?
S1 Ba1 S2 130.88(3) 26_554 39_456 ?
S2 Ba1 S2 68.251(10) 26_554 39_456 ?
S2 Ba1 S2 68.251(10) . 39_456 ?
S2 Ba1 S2 66.57(2) 32_645 39_456 ?
S2 Ba1 S2 140.99(2) 6_456 39_456 ?
S2 Ba1 S2 100.07(3) 16_547 39_456 ?
S1 Ba1 Sn1 123.92(2) . . ?
S1 Ba1 Sn1 66.02(2) 26_554 . ?
S2 Ba1 Sn1 36.542(14) 26_554 . ?
S2 Ba1 Sn1 130.303(16) . . ?
S2 Ba1 Sn1 36.533(13) 32_645 . ?
S2 Ba1 Sn1 152.089(14) 6_456 . ?
S2 Ba1 Sn1 104.477(13) 16_547 . ?
S2 Ba1 Sn1 64.892(13) 39_456 . ?
S1 Ba1 Sn1 66.02(2) . 26_554 ?
S1 Ba1 Sn1 123.92(2) 26_554 26_554 ?
S2 Ba1 Sn1 130.303(16) 26_554 26_554 ?
S2 Ba1 Sn1 36.542(14) . 26_554 ?
S2 Ba1 Sn1 152.090(14) 32_645 26_554 ?
S2 Ba1 Sn1 36.533(13) 6_456 26_554 ?
S2 Ba1 Sn1 64.892(13) 16_547 26_554 ?
S2 Ba1 Sn1 104.477(13) 39_456 26_554 ?
Sn1 Ba1 Sn1 164.400(11) . 26_554 ?
S1 Ba1 Li1 73.103(16) . 5_456 ?
S1 Ba1 Li1 110.515(18) 26_554 5_456 ?
S2 Ba1 Li1 84.213(14) 26_554 5_456 ?
S2 Ba1 Li1 92.241(14) . 5_456 ?
S2 Ba1 Li1 37.299(13) 32_645 5_456 ?
S2 Ba1 Li1 145.800(14) 6_456 5_456 ?
S2 Ba1 Li1 136.732(14) 16_547 5_456 ?
S2 Ba1 Li1 37.167(12) 39_456 5_456 ?
Sn1 Ba1 Li1 58.604(3) . 5_456 ?
Sn1 Ba1 Li1 120.426(2) 26_554 5_456 ?
S1 Ba1 Li1 110.515(18) . 6_456 ?
S1 Ba1 Li1 73.103(16) 26_554 6_456 ?
S2 Ba1 Li1 92.241(14) 26_554 6_456 ?
S2 Ba1 Li1 84.213(14) . 6_456 ?
S2 Ba1 Li1 145.800(14) 32_645 6_456 ?
S2 Ba1 Li1 37.299(13) 6_456 6_456 ?
S2 Ba1 Li1 37.167(12) 16_547 6_456 ?
S2 Ba1 Li1 136.732(14) 39_456 6_456 ?
Sn1 Ba1 Li1 120.426(2) . 6_456 ?
Sn1 Ba1 Li1 58.604(3) 26_554 6_456 ?
Li1 Ba1 Li1 173.866(9) 5_456 6_456 ?
S1 Sn1 S2 111.16(2) 13 32_645 ?
S1 Sn1 S2 111.163(19) 13 26_554 ?
S2 Sn1 S2 107.73(2) 32_645 26_554 ?
S1 Sn1 S2 111.16(2) 13 33_545 ?
S2 Sn1 S2 107.73(2) 32_645 33_545 ?
S2 Sn1 S2 107.73(2) 26_554 33_545 ?
S1 Sn1 Ba1 134.063(5) 13 7_665 ?
S2 Sn1 Ba1 53.536(19) 32_645 7_665 ?
S2 Sn1 Ba1 114.77(2) 26_554 7_665 ?
S2 Sn1 Ba1 54.699(19) 33_545 7_665 ?
S1 Sn1 Ba1 134.063(5) 13 . ?
S2 Sn1 Ba1 54.699(19) 32_645 . ?
S2 Sn1 Ba1 53.536(19) 26_554 . ?
S2 Sn1 Ba1 114.77(2) 33_545 . ?
Ba1 Sn1 Ba1 76.969(7) 7_665 . ?
S1 Sn1 Ba1 134.063(5) 13 33_545 ?
S2 Sn1 Ba1 114.77(2) 32_645 33_545 ?
S2 Sn1 Ba1 54.70(2) 26_554 33_545 ?
S2 Sn1 Ba1 53.536(19) 33_545 33_545 ?
Ba1 Sn1 Ba1 76.969(7) 7_665 33_545 ?
Ba1 Sn1 Ba1 76.969(7) . 33_545 ?
Sn1 S2 Mn1 109.11(3) 26_554 . ?
Sn1 S2 Ba1 89.92(2) 26_554 . ?
Mn1 S2 Ba1 159.02(3) . . ?
Sn1 S2 Ba1 88.77(2) 26_554 35_456 ?
Mn1 S2 Ba1 89.12(2) . 35_456 ?
Ba1 S2 Ba1 100.35(2) . 35_456 ?
Sn1 S2 Ba1 130.63(3) 26_554 39_456 ?
Mn1 S2 Ba1 85.45(2) . 39_456 ?
Ba1 S2 Ba1 75.196(18) . 39_456 ?
Ba1 S2 Ba1 139.69(2) 35_456 39_456 ?
Sn1 S1 Ba1 111.96(2) 37_444 . ?
Sn1 S1 Ba1 111.96(2) 37_444 35_456 ?
Ba1 S1 Ba1 106.87(2) . 35_456 ?
Sn1 S1 Ba1 111.96(2) 37_444 29_445 ?
Ba1 S1 Ba1 106.87(2) . 29_445 ?
Ba1 S1 Ba1 106.87(2) 35_456 29_445 ?
S2 Mn1 S2 139.92(4) 18_536 43 ?
S2 Mn1 S2 96.745(12) 18_536 28_447 ?
S2 Mn1 S2 96.744(12) 43 28_447 ?
S2 Mn1 S2 96.744(12) 18_536 . ?
S2 Mn1 S2 96.744(12) 43 . ?
S2 Mn1 S2 139.92(4) 28_447 . ?

loop_
_geom_bond_atom_site_label_1
_geom_bond_atom_site_label_2
_geom_bond_distance
_geom_bond_site_symmetry_2
_geom_bond_publ_flag
Ba1 S1 3.1233(5) . ?
Ba1 S1 3.1233(5) 26_554 ?
Ba1 S2 3.2420(8) 26_554 ?
Ba1 S2 3.2420(8) . ?
Ba1 S2 3.2907(8) 32_645 ?
Ba1 S2 3.2907(8) 6_456 ?
Ba1 S2 3.4551(8) 16_547 ?
Ba1 S2 3.4551(8) 39_456 ?
Ba1 Sn1 4.0311(3) . ?
Ba1 Sn1 4.0311(3) 26_554 ?
Ba1 Li1 4.08891(14) 5_456 ?
Ba1 Li1 4.08892(15) 6_456 ?
Sn1 S1 2.3539(14) 13 ?
Sn1 S2 2.4002(8) 32_645 ?
Sn1 S2 2.4002(8) 26_554 ?
Sn1 S2 2.4002(8) 33_545 ?
Sn1 Ba1 4.0311(3) 7_665 ?
Sn1 Ba1 4.0311(3) 33_545 ?
S2 Sn1 2.4002(8) 26_554 ?
S2 Mn1 2.4781(7) . ?
S2 Ba1 3.2907(8) 35_456 ?
S2 Ba1 3.4551(8) 39_456 ?
S1 Sn1 2.3539(14) 37_444 ?
S1 Ba1 3.1233(5) 35_456 ?
S1 Ba1 3.1233(5) 29_445 ?
Mn1 S2 2.4781(7) 18_536 ?
Mn1 S2 2.4781(7) 43 ?
Mn1 S2 2.4781(7) 28_447 ?
